data_7124807
loop_
_publ_author_name
'Peralta, Ricardo A.'
'Campos-Reales-Pineda, Alberto'
'Pfeiffer, Heriberto'
'\'Alvarez, J Raziel'
'Z\'arate, J Antonio'
'Balmaseda, Jorge'
'Gonz\'alez-Zamora, Eduardo'
'Mart\'inez, Ana'
'Mart\'inez-Otero, Diego'
'Jancik, Vojtech'
'Ibarra, Ilich A.'

_publ_section_title
;
 CO2 capture enhancement in InOF-1 via the bottleneck effect of confined
 ethanol.
;
_journal_issue 67
_journal_name_full 'Chemical communications (Cambridge, England)'
_journal_page_first 10273
_journal_page_last 10276
_journal_paper_doi 10.1039/c6cc04734c
_journal_volume 52
_journal_year 2016
_chemical_formula_moiety 'C8 H4 In O5, C2 H6 O'
_chemical_formula_sum 'C10 H10 In O6'
_chemical_formula_weight 341.00
_chemical_name_systematic InOF-1.Ethanol
_space_group_crystal_system tetragonal
_space_group_IT_number 98
_space_group_name_Hall 'I 4bw 2bw'
_space_group_name_H-M_alt 'I 41 2 2'
_atom_sites_solution_hydrogens mixed
_atom_sites_solution_primary intrinsic-phasing
_atom_sites_solution_secondary difmap
_audit_creation_method SHELXL-2014/7
_audit_update_record
;
2016-05-01 deposited with the CCDC.
2016-07-29 downloaded from the CCDC.
;
_cell_angle_alpha 90
_cell_angle_beta 90
_cell_angle_gamma 90
_cell_formula_units_Z 8
_cell_length_a 15.483(2)
_cell_length_b 15.483(2)
_cell_length_c 12.308(3)
_cell_measurement_reflns_used 9465
_cell_measurement_temperature 100(2)
_cell_measurement_theta_max 28.31
_cell_measurement_theta_min 2.63
_cell_volume 2950.5(9)
_computing_cell_refinement 'Bruker SAINT'
_computing_data_collection 'Bruker APEX2'
_computing_data_reduction 'Bruker SAINT'
_computing_molecular_graphics 'Bruker SHELXTL'
_computing_publication_material 'Bruker SHELXTL'
_computing_structure_refinement 'SHELXL-2014/7 (Sheldrick, 2014)'
_computing_structure_solution 'SHELXS-97 (Sheldrick 2008)'
_diffrn_ambient_temperature 100(2)
_diffrn_detector_area_resol_mean 8.333
_diffrn_measured_fraction_theta_full 0.997
_diffrn_measured_fraction_theta_max 0.998
_diffrn_measurement_device_type 'Bruker APEX-II CCD'
_diffrn_measurement_method ' \w scans'
_diffrn_radiation_type MoK\a
_diffrn_radiation_wavelength 0.71073
_diffrn_reflns_av_R_equivalents 0.0276
_diffrn_reflns_av_unetI/netI 0.0109
_diffrn_reflns_Laue_measured_fraction_full 0.997
_diffrn_reflns_Laue_measured_fraction_max 0.998
_diffrn_reflns_limit_h_max 20
_diffrn_reflns_limit_h_min -20
_diffrn_reflns_limit_k_max 20
_diffrn_reflns_limit_k_min -20
_diffrn_reflns_limit_l_max 16
_diffrn_reflns_limit_l_min -16
_diffrn_reflns_number 22300
_diffrn_reflns_point_group_measured_fraction_full 0.999
_diffrn_reflns_point_group_measured_fraction_max 0.999
_diffrn_reflns_theta_full 25.242
_diffrn_reflns_theta_max 27.860
_diffrn_reflns_theta_min 1.860
_diffrn_source 'Incoatec IuS'
_exptl_absorpt_coefficient_mu 1.612
_exptl_absorpt_correction_T_max 0.7457
_exptl_absorpt_correction_T_min 0.6801
_exptl_absorpt_correction_type multi-scan
_exptl_absorpt_process_details 'SADABS 2014/5, Sheldrick'
_exptl_crystal_colour colorless
_exptl_crystal_density_diffrn 1.535
_exptl_crystal_description prism
_exptl_crystal_F_000 1336
_exptl_crystal_recrystallization_method 'from synthesis'
_exptl_crystal_size_max 0.171
_exptl_crystal_size_mid 0.087
_exptl_crystal_size_min 0.051
_refine_diff_density_max 1.205
_refine_diff_density_min -0.697
_refine_diff_density_rms 0.121
_refine_ls_abs_structure_details
; 
 Refined as an inversion twin. 
;
_refine_ls_abs_structure_Flack 0.15(6)
_refine_ls_extinction_method none
_refine_ls_goodness_of_fit_ref 1.175
_refine_ls_hydrogen_treatment mixed
_refine_ls_matrix_type full
_refine_ls_number_parameters 130
_refine_ls_number_reflns 1769
_refine_ls_number_restraints 92
_refine_ls_restrained_S_all 1.176
_refine_ls_R_factor_all 0.0226
_refine_ls_R_factor_gt 0.0222
_refine_ls_shift/su_max 0.001
_refine_ls_shift/su_mean 0.000
_refine_ls_structure_factor_coef Fsqd
_refine_ls_weighting_details 'w=1/[\s^2^(Fo^2^)+(0.0417P)^2^+3.3500P] where P=(Fo^2^+2Fc^2^)/3'
_refine_ls_weighting_scheme calc
_refine_ls_wR_factor_gt 0.0612
_refine_ls_wR_factor_ref 0.0615
_reflns_Friedel_coverage 0.712
_reflns_Friedel_fraction_full 1.000
_reflns_Friedel_fraction_max 1.000
_reflns_number_gt 1730
_reflns_number_total 1769
_reflns_threshold_expression 'I > 2\s(I)'
_cod_data_source_file c6cc04734c2.cif
_cod_data_source_block InOF-1B
_cod_original_cell_volume 2950.5(10)
_cod_database_code 7124807
_shelx_shelxl_version_number 2014/7
_shelx_space_group_comment
; 
The symmetry employed for this shelxl refinement is uniquely defined 
by the following loop, which should always be used as a source of 
symmetry information in preference to the above space-group names. 
They are only intended as comments. 
;
_shelx_estimated_absorpt_t_min 0.770
_shelx_estimated_absorpt_t_max 0.922
_platon_squeeze_void_probe_radius 1.20

loop_
_space_group_symop_operation_xyz
'x, y, z'
'-x+1/2, -y+1/2, z+1/2'
'-y, x+1/2, z+1/4'
'y+1/2, -x, z+3/4'
'-x+1/2, y, -z+3/4'
'x, -y+1/2, -z+1/4'
'y+1/2, x+1/2, -z+1/2'
'-y, -x, -z'
'x+1/2, y+1/2, z+1/2'
'-x+1, -y+1, z+1'
'-y+1/2, x+1, z+3/4'
'y+1, -x+1/2, z+5/4'
'-x+1, y+1/2, -z+5/4'
'x+1/2, -y+1, -z+3/4'
'y+1, x+1, -z+1'
'-y+1/2, -x+1/2, -z+1/2'

loop_
_atom_site_label
_atom_site_type_symbol
_atom_site_fract_x
_atom_site_fract_y
_atom_site_fract_z
_atom_site_U_iso_or_equiv
_atom_site_adp_type
_atom_site_occupancy
_atom_site_site_symmetry_order
_atom_site_calc_flag
_atom_site_refinement_flags_posn
_atom_site_refinement_flags_adp
_atom_site_refinement_flags_occupancy
_atom_site_disorder_assembly
_atom_site_disorder_group
In1 In 0.31142(2) 0.68858(2) 0.5000 0.00850(12) Uani 1 2 d DS T P . .
O1 O 0.3829(2) 0.6137(2) 0.3851(2) 0.0160(5) Uani 1 1 d . . . . .
O2 O 0.29072(17) 0.59251(18) 0.2458(2) 0.0189(5) Uani 1 1 d . . . . .
O3 O 0.2344(4) 0.7548(4) 0.3873(5) 0.0137(18) Uani 0.5 1 d D . P A -1
H3 H 0.2221(19) 0.8069(8) 0.3967(16) 0.016 Uiso 0.5 1 d D U P B -1
C1 C 0.5000 0.5000 0.0602(4) 0.0191(10) Uani 1 2 d S T P . .
C2 C 0.4319(3) 0.5372(2) 0.1188(3) 0.0182(8) Uani 1 1 d . . . . .
H2 H 0.3844 0.5614 0.0805 0.022 Uiso 1 1 calc DR U . . .
C3 C 0.4323(3) 0.5396(2) 0.2328(3) 0.0167(8) Uani 1 1 d . . . . .
C4 C 0.5000 0.5000 0.2886(4) 0.0158(9) Uani 1 2 d S T P . .
H4 H 0.5000 0.5000 0.3658 0.019 Uiso 1 2 calc R U P . .
C5 C 0.3625(3) 0.5849(3) 0.2918(3) 0.0137(7) Uani 1 1 d . . . . .
O4 O 0.244(2) 0.942(2) 0.408(3) 0.055(7) Uani 0.146(11) 1 d D U P C -1
H4A H 0.2037 0.9256 0.4494 0.082 Uiso 0.146(11) 1 calc R U P C -1
C6 C 0.247(2) 1.037(2) 0.409(5) 0.064(6) Uani 0.146(11) 1 d D U P C -1
H6A H 0.2758 1.0576 0.3424 0.077 Uiso 0.146(11) 1 calc R U P C -1
H6B H 0.2807 1.0567 0.4726 0.077 Uiso 0.146(11) 1 calc R U P C -1
C7 C 0.154(3) 1.073(3) 0.415(6) 0.080(10) Uani 0.146(11) 1 d D U P C -1
H7A H 0.1557 1.1361 0.4157 0.120 Uiso 0.146(11) 1 calc R U P C -1
H7B H 0.1208 1.0532 0.3518 0.120 Uiso 0.146(11) 1 calc R U P C -1
H7C H 0.1257 1.0522 0.4816 0.120 Uiso 0.146(11) 1 calc R U P C -1
O4A O 0.2478(7) 0.9216(9) 0.4568(13) 0.048(3) Uani 0.354(11) 1 d D U P C -2
H4A1 H 0.1978 0.9057 0.4399 0.072 Uiso 0.354(11) 1 calc R U P C -2
C6A C 0.2534(17) 1.0141(10) 0.4500(16) 0.064(5) Uani 0.354(11) 1 d D U P C -2
H6A1 H 0.2028 1.0361 0.4093 0.077 Uiso 0.354(11) 1 calc R U P C -2
H6A2 H 0.3059 1.0299 0.4086 0.077 Uiso 0.354(11) 1 calc R U P C -2
C7A C 0.257(2) 1.0583(16) 0.562(2) 0.102(8) Uani 0.354(11) 1 d D U P C -2
H7A1 H 0.2603 1.1210 0.5524 0.152 Uiso 0.354(11) 1 calc R U P C -2
H7A2 H 0.2040 1.0441 0.6028 0.152 Uiso 0.354(11) 1 calc R U P C -2
H7A3 H 0.3072 1.0379 0.6022 0.152 Uiso 0.354(11) 1 calc R U P C -2

loop_
_atom_site_aniso_label
_atom_site_aniso_U_11
_atom_site_aniso_U_22
_atom_site_aniso_U_33
_atom_site_aniso_U_23
_atom_site_aniso_U_13
_atom_site_aniso_U_12
In1 0.01132(13) 0.01132(13) 0.00284(16) -0.00160(9) -0.00160(9) 0.00005(10)
O1 0.0160(14) 0.0257(16) 0.0064(10) -0.0044(12) 0.0002(11) 0.0050(10)
O2 0.0165(12) 0.0277(13) 0.0125(12) -0.0066(13) -0.0044(13) 0.0065(10)
O3 0.013(4) 0.010(2) 0.018(4) -0.001(2) -0.009(3) 0.0048(19)
C1 0.030(3) 0.020(3) 0.007(2) 0.000 0.000 0.012(2)
C2 0.0216(18) 0.0249(19) 0.0080(16) -0.0010(14) -0.0030(15) 0.0094(18)
C3 0.0192(16) 0.0241(18) 0.0070(17) -0.0007(12) 0.0000(13) -0.0004(16)
C4 0.019(3) 0.023(3) 0.0052(18) 0.000 0.000 0.0038(18)
C5 0.0149(17) 0.0196(18) 0.0068(14) 0.0007(13) -0.0013(13) 0.0035(13)
O4 0.027(10) 0.073(12) 0.064(19) -0.024(11) -0.025(14) 0.021(10)
C6 0.041(9) 0.078(12) 0.074(15) -0.025(10) -0.004(12) 0.018(10)
C7 0.055(14) 0.089(17) 0.10(2) -0.011(16) 0.006(15) 0.026(13)
O4A 0.045(6) 0.059(8) 0.039(8) -0.006(6) -0.008(6) 0.013(6)
C6A 0.045(7) 0.072(10) 0.075(12) -0.016(8) 0.000(9) 0.013(8)
C7A 0.098(15) 0.106(14) 0.101(15) -0.028(12) 0.007(13) 0.003(14)

loop_
_atom_type_symbol
_atom_type_description
_atom_type_scat_dispersion_real
_atom_type_scat_dispersion_imag
_atom_type_scat_source
C C 0.0033 0.0016 'International Tables Vol C Tables 4.2.6.8 and 6.1.1.4'
H H 0.0000 0.0000 'International Tables Vol C Tables 4.2.6.8 and 6.1.1.4'
O O 0.0106 0.0060 'International Tables Vol C Tables 4.2.6.8 and 6.1.1.4'
In In -0.7276 1.3100 'International Tables Vol C Tables 4.2.6.8 and 6.1.1.4'

loop_
_geom_angle_atom_site_label_1
_geom_angle_atom_site_label_2
_geom_angle_atom_site_label_3
_geom_angle
_geom_angle_site_symmetry_1
_geom_angle_site_symmetry_3
O3 In1 O1 177.8(2) . 8_666
O3 In1 O1 96.98(16) . .
O1 In1 O1 82.92(13) 8_666 .
O3 In1 O2 86.34(19) . 5
O1 In1 O2 91.42(12) 8_666 5
O1 In1 O2 91.21(13) . 5
O3 In1 O2 91.03(19) . 3_655
O1 In1 O2 91.21(13) 8_666 3_655
O1 In1 O2 91.42(12) . 3_655
O2 In1 O2 176.49(15) 5 3_655
C5 O1 In1 131.3(3) . .
C5 O2 In1 134.4(3) . 5
In1 O3 In1 119.1(2) . 5
In1 O3 H3 120.6(9) . .
In1 O3 H3 120.4(9) 5 .
C2 C1 C2 118.1(5) . 10_554
C2 C1 C1 121.0(2) . 15_444
C2 C1 C1 121.0(2) 10_554 15_444
C1 C2 C3 121.5(4) . .
C1 C2 H2 119.3 . .
C3 C2 H2 119.3 . .
C4 C3 C2 118.9(4) . .
C4 C3 C5 121.0(3) . .
C2 C3 C5 120.0(3) . .
C3 C4 C3 121.0(5) 10_554 .
C3 C4 H4 119.5 10_554 .
C3 C4 H4 119.5 . .
O2 C5 O1 126.5(4) . .
O2 C5 C3 118.0(3) . .
O1 C5 C3 115.4(3) . .
C6 O4 H4A 109.5 . .
O4 C6 C7 109.2(13) . .
O4 C6 H6A 109.8 . .
C7 C6 H6A 109.8 . .
O4 C6 H6B 109.8 . .
C7 C6 H6B 109.8 . .
H6A C6 H6B 108.3 . .
C6 C7 H7A 109.5 . .
C6 C7 H7B 109.5 . .
H7A C7 H7B 109.5 . .
C6 C7 H7C 109.5 . .
H7A C7 H7C 109.5 . .
H7B C7 H7C 109.5 . .
C6A O4A H4A1 109.5 . .
O4A C6A C7A 113.1(12) . .
O4A C6A H6A1 109.0 . .
C7A C6A H6A1 109.0 . .
O4A C6A H6A2 109.0 . .
C7A C6A H6A2 109.0 . .
H6A1 C6A H6A2 107.8 . .
C6A C7A H7A1 109.5 . .
C6A C7A H7A2 109.5 . .
H7A1 C7A H7A2 109.5 . .
C6A C7A H7A3 109.5 . .
H7A1 C7A H7A3 109.5 . .
H7A2 C7A H7A3 109.5 . .

loop_
_geom_bond_atom_site_label_1
_geom_bond_atom_site_label_2
_geom_bond_distance
_geom_bond_site_symmetry_2
In1 O3 2.097(6) .
In1 O1 2.137(2) 8_666
In1 O1 2.137(2) .
In1 O2 2.172(3) 5
In1 O2 2.172(3) 3_655
O1 C5 1.271(5) .
O2 C5 1.254(5) .
O2 In1 2.172(3) 5
O3 In1 2.099(7) 5
O3 H3 0.838(7) .
C1 C2 1.401(4) .
C1 C2 1.401(4) 10_554
C1 C1 1.483(9) 15_444
C2 C3 1.404(5) .
C2 H2 0.9500 .
C3 C4 1.395(4) .
C3 C5 1.479(5) .
C4 C3 1.395(4) 10_554
C4 H4 0.9500 .
O4 C6 1.458(12) .
O4 H4A 0.8400 .
C6 C7 1.551(13) .
C6 H6A 0.9900 .
C6 H6B 0.9900 .
C7 H7A 0.9800 .
C7 H7B 0.9800 .
C7 H7C 0.9800 .
O4A C6A 1.437(11) .
O4A H4A1 0.8400 .
C6A C7A 1.540(12) .
C6A H6A1 0.9900 .
C6A H6A2 0.9900 .
C7A H7A1 0.9800 .
C7A H7A2 0.9800 .
C7A H7A3 0.9800 .

loop_
_geom_hbond_atom_site_label_D
_geom_hbond_atom_site_label_H
_geom_hbond_atom_site_label_A
_geom_hbond_distance_DH
_geom_hbond_distance_HA
_geom_hbond_distance_DA
_geom_hbond_angle_DHA
O3 H3 O4 0.838(7) 2.13(4) 2.92(4) 158(3)
O3 H3 O4A 0.838(7) 1.965(17) 2.730(14) 151.4(18)

loop_
_platon_squeeze_void_nr
_platon_squeeze_void_average_x
_platon_squeeze_void_average_y
_platon_squeeze_void_average_z
_platon_squeeze_void_volume
_platon_squeeze_void_count_electrons
_platon_squeeze_void_content
1 0.250 0.250 -0.004 266 94 ' '
2 0.750 0.750 -0.024 266 94 ' '
